data_4128124
loop_
_publ_author_name
'Beldjoudi, Yassine'
'Arauzo, Ana'
'Campo, Javier'
'Gavey, Emma L.'
'Pilkington, Melanie'
'Nascimento, Mitchell A.'
'Rawson, Jeremy M.'

_publ_section_title
;
 Structural, Magnetic, and Optical Studies of the Polymorphic
 9'-Anthracenyl Dithiadiazolyl Radical.
;
_journal_issue 17
_journal_name_full 'Journal of the American Chemical Society'
_journal_page_first 6875
_journal_page_last 6889
_journal_paper_doi 10.1021/jacs.8b11528
_journal_volume 141
_journal_year 2019
_chemical_formula_moiety 'C15 H9 N2 S2'
_chemical_formula_sum 'C15 H9 N2 S2'
_chemical_formula_weight 281.36
_space_group_crystal_system monoclinic
_space_group_IT_number 14
_space_group_name_Hall '-P 2ybc'
_space_group_name_H-M_alt 'P 1 21/c 1'
_symmetry_space_group_name_Hall '-P 2ybc'
_symmetry_space_group_name_H-M 'P 1 21/c 1'
_atom_sites_solution_hydrogens geom
_atom_sites_solution_primary dual
_audit_creation_date 2018-12-22
_audit_creation_method
;
Olex2 1.2
(compiled 2018.05.29 svn.r3508 for OlexSys, GUI svn.r5506)
;
_audit_update_record
;
2018-12-28 # Formatted by publCIF

;
_cell_angle_alpha 90
_cell_angle_beta 97.792(16)
_cell_angle_gamma 90
_cell_formula_units_Z 4
_cell_length_a 14.762(8)
_cell_length_b 10.712(6)
_cell_length_c 8.346(5)
_cell_measurement_reflns_used 2868
_cell_measurement_temperature 253(2)
_cell_measurement_theta_max 25.59
_cell_measurement_theta_min 3.27
_cell_volume 1307.6(13)
_computing_cell_refinement 'SAINT V8.38A (?, 2016)'
_computing_data_reduction 'SAINT V8.38A (?, 2016)'
_computing_molecular_graphics 'Olex2 (Dolomanov et al., 2009)'
_computing_publication_material 'Olex2 (Dolomanov et al., 2009)'
_computing_structure_refinement 'XL (Sheldrick, 2008)'
_computing_structure_solution 'XM (Sheldrick, 2008)'
_diffrn_ambient_temperature 253.0
_diffrn_measured_fraction_theta_full 0.997
_diffrn_measured_fraction_theta_max 0.901
_diffrn_measurement_device_type 'Bruker APEX-II CCD'
_diffrn_measurement_method '\f and \w scans'
_diffrn_radiation_type MoK\a
_diffrn_radiation_wavelength 0.71073
_diffrn_reflns_av_R_equivalents 0.1312
_diffrn_reflns_av_unetI/netI 0.0821
_diffrn_reflns_Laue_measured_fraction_full 0.997
_diffrn_reflns_Laue_measured_fraction_max 0.901
_diffrn_reflns_limit_h_max 18
_diffrn_reflns_limit_h_min -18
_diffrn_reflns_limit_k_max 13
_diffrn_reflns_limit_k_min -13
_diffrn_reflns_limit_l_max 10
_diffrn_reflns_limit_l_min -10
_diffrn_reflns_number 17761
_diffrn_reflns_point_group_measured_fraction_full 0.997
_diffrn_reflns_point_group_measured_fraction_max 0.901
_diffrn_reflns_theta_full 25.242
_diffrn_reflns_theta_max 26.566
_diffrn_reflns_theta_min 2.990
_diffrn_standards_number 0
_exptl_absorpt_coefficient_mu 0.392
_exptl_absorpt_correction_T_max 0.7454
_exptl_absorpt_correction_T_min 0.5793
_exptl_absorpt_correction_type multi-scan
_exptl_absorpt_process_details sadabs
_exptl_crystal_colour black
_exptl_crystal_density_diffrn 1.429
_exptl_crystal_description Plate
_exptl_crystal_F_000 580
_exptl_crystal_size_max 0.288
_exptl_crystal_size_mid 0.180
_exptl_crystal_size_min 0.070
_refine_diff_density_max 1.373
_refine_diff_density_min -0.494
_refine_diff_density_rms 0.156
_refine_ls_extinction_method none
_refine_ls_goodness_of_fit_ref 1.066
_refine_ls_hydrogen_treatment constr
_refine_ls_matrix_type full
_refine_ls_number_parameters 173
_refine_ls_number_reflns 2697
_refine_ls_number_restraints 0
_refine_ls_restrained_S_all 1.066
_refine_ls_R_factor_all 0.2058
_refine_ls_R_factor_gt 0.1262
_refine_ls_shift/su_max 0.000
_refine_ls_shift/su_mean 0.000
_refine_ls_structure_factor_coef Fsqd
_refine_ls_weighting_details 'w=1/[\s^2^(Fo^2^)+(0.0250P)^2^+25.0000P] where P=(Fo^2^+2Fc^2^)/3'
_refine_ls_weighting_scheme calc
_refine_ls_wR_factor_gt 0.2697
_refine_ls_wR_factor_ref 0.3198
_reflns_Friedel_coverage 0.000
_reflns_number_gt 1620
_reflns_number_total 2697
_reflns_threshold_expression 'I > 2\s(I)'
_cod_data_source_file ja8b11528_si_010.cif
_cod_data_source_block yb180_253k2z1
_cod_original_cell_volume 1307.7(13)
_cod_database_code 4128124
_publcif_datablock.id {e659decb-ff50-4754-804a-ee82df7361df}

_shelx_shelxl_version_number 2016/6
_shelx_space_group_comment
;
The symmetry employed for this shelxl refinement is uniquely defined
by the following loop, which should always be used as a source of
symmetry information in preference to the above space-group names.
They are only intended as comments.
;
_exptl_absorpt_special_details
;
SADABS-2016/2 (Bruker,2016/2) was used for absorption correction.
wR2(int) was 0.0757 before and 0.0655 after correction.
The Ratio of minimum to maximum transmission is 0.7772.
The \l/2 correction factor is Not present.
;
_olex2_refinement_description
;
1. Twinned data refinement
 Scales: 0.774(6)
 0.226(6)
2. Fixed Uiso
 At 1.2 times of:
  All C(H) groups
3.a Aromatic/amide H refined with riding coordinates:
 C4(H4), C5(H5), C6(H6), C7(H7), C9(H9), C11(H11), C12(H12), C13(H13), C14(H14)
;
_olex2_submission_special_instructions 'No special instructions were received'
_publcif_info_exptl_table_max_cols 4
_publcif_info_exptl_table_use_headnotes n
_publcif_funding_html
;
;

loop_
_space_group_symop_operation_xyz
'x, y, z'
'-x, y+1/2, -z+1/2'
'-x, -y, -z'
'x, -y-1/2, z-1/2'

loop_
_atom_site_label
_atom_site_type_symbol
_atom_site_fract_x
_atom_site_fract_y
_atom_site_fract_z
_atom_site_U_iso_or_equiv
_atom_site_adp_type
_atom_site_occupancy
_atom_site_site_symmetry_order
_atom_site_calc_flag
_atom_site_refinement_flags_posn
C1 C 0.2429(8) 0.5528(9) 0.5269(11) 0.032(2) Uani 1 1 d .
N1 N 0.2277(9) 0.6722(7) 0.5366(10) 0.047(3) Uani 1 1 d .
S1 S 0.2178(3) 0.7470(3) 0.3619(4) 0.0570(11) Uani 1 1 d .
C2 C 0.2565(7) 0.4781(7) 0.6818(10) 0.0208(19) Uani 1 1 d .
N2 N 0.2479(8) 0.4957(8) 0.3882(10) 0.045(3) Uani 1 1 d .
S2 S 0.2376(3) 0.5875(3) 0.2310(3) 0.0476(8) Uani 1 1 d .
C3 C 0.3452(7) 0.4436(8) 0.7459(11) 0.026(2) Uani 1 1 d .
C4 C 0.4239(8) 0.4835(10) 0.6839(14) 0.038(3) Uani 1 1 d .
H4 H 0.417992 0.537333 0.594099 0.046 Uiso 1 1 calc R
C5 C 0.5081(9) 0.4463(12) 0.7506(15) 0.048(3) Uani 1 1 d .
H5 H 0.559940 0.474653 0.707381 0.057 Uiso 1 1 calc R
C6 C 0.5185(10) 0.3654(14) 0.8844(16) 0.058(4) Uani 1 1 d .
H6 H 0.577225 0.337722 0.927086 0.070 Uiso 1 1 calc R
C7 C 0.4462(10) 0.3272(12) 0.9519(16) 0.053(4) Uani 1 1 d .
H7 H 0.455478 0.275044 1.043198 0.064 Uiso 1 1 calc R
C8 C 0.3559(8) 0.3635(9) 0.8892(12) 0.032(3) Uani 1 1 d .
C9 C 0.2792(9) 0.3276(9) 0.9553(12) 0.041(3) Uani 1 1 d .
H9 H 0.286727 0.275898 1.047133 0.049 Uiso 1 1 calc R
C10 C 0.1939(8) 0.3635(8) 0.8939(12) 0.029(2) Uani 1 1 d .
C11 C 0.1151(11) 0.3275(13) 0.9611(17) 0.058(4) Uani 1 1 d .
H11 H 0.122465 0.275999 1.053105 0.070 Uiso 1 1 calc R
C12 C 0.0319(11) 0.3622(14) 0.9016(17) 0.059(4) Uani 1 1 d .
H12 H -0.017783 0.336117 0.952727 0.071 Uiso 1 1 calc R
C13 C 0.0154(9) 0.4394(13) 0.7597(16) 0.051(3) Uani 1 1 d .
H13 H -0.044096 0.463392 0.716214 0.061 Uiso 1 1 calc R
C14 C 0.0908(8) 0.4772(10) 0.6896(13) 0.038(3) Uani 1 1 d .
H14 H 0.081559 0.528690 0.597619 0.045 Uiso 1 1 calc R
C15 C 0.1787(7) 0.4421(8) 0.7493(11) 0.026(2) Uani 1 1 d .

loop_
_atom_site_aniso_label
_atom_site_aniso_U_11
_atom_site_aniso_U_22
_atom_site_aniso_U_33
_atom_site_aniso_U_23
_atom_site_aniso_U_13
_atom_site_aniso_U_12
C1 0.043(6) 0.026(5) 0.026(5) -0.003(4) 0.003(4) -0.009(5)
N1 0.098(9) 0.018(4) 0.024(4) 0.004(3) 0.005(5) 0.000(5)
S1 0.116(3) 0.0233(12) 0.0300(13) 0.0054(11) 0.0053(17) 0.0023(19)
C2 0.030(5) 0.010(3) 0.021(4) -0.001(3) -0.002(4) 0.000(4)
N2 0.072(7) 0.032(4) 0.032(4) 0.005(4) 0.012(5) 0.020(5)
S2 0.076(2) 0.0396(14) 0.0277(12) 0.0043(12) 0.0082(14) 0.0111(17)
C3 0.045(6) 0.009(4) 0.021(4) -0.004(4) -0.005(4) 0.007(4)
C4 0.039(7) 0.032(6) 0.042(6) 0.001(5) 0.001(5) 0.006(5)
C5 0.046(7) 0.060(8) 0.035(6) -0.010(6) -0.001(5) 0.008(6)
C6 0.058(9) 0.062(9) 0.047(8) -0.002(7) -0.024(7) 0.020(8)
C7 0.078(10) 0.040(7) 0.036(7) 0.006(5) -0.014(7) 0.005(7)
C8 0.048(7) 0.016(5) 0.028(5) 0.004(4) -0.014(5) 0.007(5)
C9 0.072(9) 0.017(4) 0.028(5) 0.013(4) -0.011(6) -0.008(5)
C10 0.041(7) 0.016(4) 0.029(5) 0.009(4) -0.004(5) -0.005(4)
C11 0.088(11) 0.039(7) 0.050(8) 0.019(6) 0.013(8) -0.008(8)
C12 0.067(10) 0.060(9) 0.052(8) 0.020(7) 0.018(7) -0.017(8)
C13 0.042(7) 0.062(9) 0.048(7) 0.011(7) 0.002(6) 0.001(7)
C14 0.051(7) 0.028(5) 0.032(6) 0.006(5) 0.001(5) -0.005(5)
C15 0.041(6) 0.014(4) 0.019(4) -0.001(4) -0.003(4) -0.001(4)

loop_
_atom_type_symbol
_atom_type_description
_atom_type_scat_dispersion_real
_atom_type_scat_dispersion_imag
_atom_type_scat_source
C C 0.0033 0.0016 'International Tables Vol C Tables 4.2.6.8 and 6.1.1.4'
H H 0.0000 0.0000 'International Tables Vol C Tables 4.2.6.8 and 6.1.1.4'
N N 0.0061 0.0033 'International Tables Vol C Tables 4.2.6.8 and 6.1.1.4'
S S 0.1246 0.1234 'International Tables Vol C Tables 4.2.6.8 and 6.1.1.4'

loop_
_geom_angle_atom_site_label_1
_geom_angle_atom_site_label_2
_geom_angle_atom_site_label_3
_geom_angle
N1 C1 C2 118.1(8)
N1 C1 N2 122.6(9)
N2 C1 C2 119.2(8)
C1 N1 S1 114.7(7)
N1 S1 S2 93.6(3)
C3 C2 C1 118.5(9)
C3 C2 C15 123.4(8)
C15 C2 C1 118.0(8)
C1 N2 S2 114.6(7)
N2 S2 S1 94.5(3)
C2 C3 C4 124.0(9)
C2 C3 C8 117.4(9)
C4 C3 C8 118.5(10)
C3 C4 H4 119.3
C5 C4 C3 121.3(11)
C5 C4 H4 119.3
C4 C5 H5 119.8
C4 C5 C6 120.3(13)
C6 C5 H5 119.8
C5 C6 H6 119.4
C7 C6 C5 121.1(13)
C7 C6 H6 119.4
C6 C7 H7 119.2
C6 C7 C8 121.6(12)
C8 C7 H7 119.2
C7 C8 C3 117.0(11)
C9 C8 C3 119.1(10)
C9 C8 C7 123.9(10)
C8 C9 H9 118.6
C10 C9 C8 122.9(9)
C10 C9 H9 118.6
C9 C10 C11 123.3(10)
C9 C10 C15 120.5(10)
C11 C10 C15 116.3(10)
C10 C11 H11 118.3
C12 C11 C10 123.4(12)
C12 C11 H11 118.3
C11 C12 H12 119.4
C11 C12 C13 121.3(13)
C13 C12 H12 119.4
C12 C13 H13 121.3
C14 C13 C12 117.4(12)
C14 C13 H13 121.3
C13 C14 H14 118.7
C15 C14 C13 122.6(10)
C15 C14 H14 118.7
C2 C15 C10 116.6(9)
C14 C15 C2 124.3(9)
C14 C15 C10 119.1(10)

loop_
_geom_bond_atom_site_label_1
_geom_bond_atom_site_label_2
_geom_bond_distance
C1 N1 1.303(12)
C1 C2 1.511(12)
C1 N2 1.320(12)
N1 S1 1.653(8)
S1 S2 2.070(4)
C2 C3 1.395(13)
C2 C15 1.399(14)
N2 S2 1.630(9)
C3 C4 1.401(16)
C3 C8 1.463(13)
C4 H4 0.9400
C4 C5 1.352(16)
C5 H5 0.9400
C5 C6 1.405(18)
C6 H6 0.9400
C6 C7 1.34(2)
C7 H7 0.9400
C7 C8 1.419(17)
C8 C9 1.379(17)
C9 H9 0.9400
C9 C10 1.350(16)
C10 C11 1.412(17)
C10 C15 1.464(12)
C11 H11 0.9400
C11 C12 1.31(2)
C12 H12 0.9400
C12 C13 1.438(18)
C13 H13 0.9400
C13 C14 1.385(17)
C14 H14 0.9400
C14 C15 1.378(15)

loop_
_twin_individual_id
_twin_individual_mass_fraction_refined
1 0.774(6)
2 0.226(6)

loop_
_publcif_info_datablock.id
_publcif_info_datablock.publ_exptl
_publcif_info_datablock.publ_geom
_publcif_info_datablock.structure
{e659decb-ff50-4754-804a-ee82df7361df} y y y

loop_
_publcif_info_exptl_table_extra_item
sin_theta_over_lambda_max

loop_
_publcif_info_tables.block_id
_publcif_info_tables.reference_item
{e659decb-ff50-4754-804a-ee82df7361df} '_publcif_info_datablock.publ_exptl'

loop_
_publcif_info_cif.paper_type
EE
